data_7039455
loop_
_publ_author_name
'MacInnis, Morgan C.'
'Ruddy, Adam J.'
'McDonald, Robert'
'Ferguson, Michael J.'
'Turculet, Laura'

_publ_section_title
;
 Synthesis and characterization of five-coordinate, 16-electron Ru(II)
 complexes supported by tridentate bis(phosphino)silyl ligation.
;
_journal_issue 40
_journal_name_full 'Dalton transactions (Cambridge, England : 2003)'
_journal_page_first 15850
_journal_page_last 15858
_journal_paper_doi 10.1039/c6dt01869f
_journal_volume 45
_journal_year 2016
_chemical_formula_moiety 'C40 H60 P2 Ru Si'
_chemical_formula_sum 'C40 H60 P2 Ru Si'
_chemical_formula_weight 731.98
_chemical_name_systematic
; 
 ? 
;
_chemical_properties_physical 'Air-sensitive, Moisture-sensitive, Oxygen-sensitive'
_space_group_IT_number 2
_symmetry_cell_setting triclinic
_symmetry_space_group_name_Hall '-P 1'
_symmetry_space_group_name_H-M 'P -1'
_atom_sites_solution_hydrogens geom
_atom_sites_solution_primary direct
_atom_sites_solution_secondary difmap
_audit_creation_method SHELXL-97
_audit_update_record
;
2014-10-15 deposited with the CCDC.
2016-05-27 downloaded from the CCDC.
;
_cell_angle_alpha 73.1497(3)
_cell_angle_beta 84.6217(3)
_cell_angle_gamma 79.5330(3)
_cell_formula_units_Z 2
_cell_length_a 9.8037(3)
_cell_length_b 10.8919(3)
_cell_length_c 18.5073(5)
_cell_measurement_reflns_used 9640
_cell_measurement_temperature 173(2)
_cell_measurement_theta_max 27.55
_cell_measurement_theta_min 2.30
_cell_volume 1858.13(9)
_computing_cell_refinement 'Bruker SAINT'
_computing_data_collection 'Bruker APEX2'
_computing_data_reduction 'Bruker SAINT'
_computing_molecular_graphics 'Bruker SHELXTL'
_computing_publication_material 'Bruker SHELXTL'
_computing_structure_refinement 'SHELXL-97 (Sheldrick, 2008)'
_computing_structure_solution 'SHELXS-97 (Sheldrick, 2008)'
_diffrn_ambient_temperature 173(2)
_diffrn_measured_fraction_theta_full 0.996
_diffrn_measured_fraction_theta_max 0.987
_diffrn_measurement_device_type 'Bruker APEX-II CCD'
_diffrn_measurement_method '\w scans'
_diffrn_radiation_monochromator graphite
_diffrn_radiation_source 'fine-focus sealed tube'
_diffrn_radiation_type MoK\a
_diffrn_radiation_wavelength 0.71073
_diffrn_reflns_av_R_equivalents 0.0100
_diffrn_reflns_av_sigmaI/netI 0.0146
_diffrn_reflns_limit_h_max 12
_diffrn_reflns_limit_h_min -12
_diffrn_reflns_limit_k_max 14
_diffrn_reflns_limit_k_min -14
_diffrn_reflns_limit_l_max 24
_diffrn_reflns_limit_l_min -23
_diffrn_reflns_number 16463
_diffrn_reflns_theta_full 26.40
_diffrn_reflns_theta_max 27.56
_diffrn_reflns_theta_min 1.15
_exptl_absorpt_coefficient_mu 0.567
_exptl_absorpt_correction_T_max 0.9330
_exptl_absorpt_correction_T_min 0.8185
_exptl_absorpt_correction_type numerical
_exptl_absorpt_process_details 'SADABS (Sheldrick, 2008)'
_exptl_crystal_colour red
_exptl_crystal_density_diffrn 1.308
_exptl_crystal_density_method 'not measured'
_exptl_crystal_description block
_exptl_crystal_F_000 776
_exptl_crystal_size_max 0.37
_exptl_crystal_size_mid 0.36
_exptl_crystal_size_min 0.12
_refine_diff_density_max 0.361
_refine_diff_density_min -0.401
_refine_diff_density_rms 0.060
_refine_ls_extinction_method none
_refine_ls_goodness_of_fit_ref 1.121
_refine_ls_hydrogen_treatment constr
_refine_ls_matrix_type full
_refine_ls_number_parameters 398
_refine_ls_number_reflns 8480
_refine_ls_number_restraints 0
_refine_ls_restrained_S_all 1.121
_refine_ls_R_factor_all 0.0219
_refine_ls_R_factor_gt 0.0202
_refine_ls_shift/su_max 0.001
_refine_ls_shift/su_mean 0.000
_refine_ls_structure_factor_coef Fsqd
_refine_ls_weighting_details 'calc w=1/[\s^2^(Fo^2^)+(0.0331P)^2^+0.6243P] where P=(Fo^2^+2Fc^2^)/3'
_refine_ls_weighting_scheme calc
_refine_ls_wR_factor_gt 0.0566
_refine_ls_wR_factor_ref 0.0626
_reflns_number_gt 8053
_reflns_number_total 8480
_reflns_threshold_expression I>2\s(I)
_cod_data_source_file c6dt01869f2.cif
_cod_data_source_block dal1110
_cod_depositor_comments
;
The following automatic conversions were performed:

'_symmetry_cell_setting' value 'Triclinic' changed to 'triclinic'
according to
/usr/data/users/saulius/crontab/automatic-downloads/rss-feeds/RSC/lib/dictionaries/cif_core.dic
dictionary named 'cif_core.dic' version 2.4.2 from 2011-04-26.

Automatic conversion script
Id: cif_fix_values 4268 2015-11-12 08:31:59Z antanas 

 Adding full bibliography for 7039453--7039457.cif.
;
_cod_original_sg_symbol_H-M P-1
_cod_database_code 7039455

loop_
_symmetry_equiv_pos_as_xyz
'x, y, z'
'-x, -y, -z'

loop_
_atom_site_label
_atom_site_type_symbol
_atom_site_fract_x
_atom_site_fract_y
_atom_site_fract_z
_atom_site_U_iso_or_equiv
_atom_site_adp_type
_atom_site_occupancy
_atom_site_symmetry_multiplicity
_atom_site_calc_flag
_atom_site_refinement_flags
Ru Ru 0.326164(10) 0.063037(10) 0.332650(6) 0.01955(4) Uani 1 1 d .
P1 P 0.18218(3) 0.26334(3) 0.320579(18) 0.01802(7) Uani 1 1 d .
P2 P 0.38427(3) 0.05686(3) 0.209445(19) 0.01830(7) Uani 1 1 d .
Si Si 0.12558(4) 0.00401(4) 0.31214(2) 0.02468(9) Uani 1 1 d .
C1 C 0.0833(2) -0.16416(17) 0.36022(14) 0.0509(5) Uani 1 1 d .
H1A H -0.0038 -0.1731 0.3418 0.061 Uiso 1 1 calc R
H1B H 0.0735 -0.1770 0.4150 0.061 Uiso 1 1 calc R
H1C H 0.1584 -0.2295 0.3488 0.061 Uiso 1 1 calc R
C2 C 0.3187(2) 0.02527(17) 0.45634(9) 0.0383(4) Uani 1 1 d .
H2A H 0.3911 0.0554 0.4776 0.046 Uiso 1 1 calc R
H2B H 0.2256 0.0392 0.4813 0.046 Uiso 1 1 calc R
C3 C 0.3575(2) -0.09241(17) 0.43710(9) 0.0399(4) Uani 1 1 d .
H3 H 0.2951 -0.1597 0.4521 0.048 Uiso 1 1 calc R
C4 C 0.47544(19) -0.10827(17) 0.38879(10) 0.0397(4) Uani 1 1 d .
H4A H 0.4877 -0.1842 0.3683 0.048 Uiso 1 1 calc R
H4B H 0.5631 -0.0911 0.4035 0.048 Uiso 1 1 calc R
C11 C -0.02794(14) 0.12129(14) 0.33708(8) 0.0238(3) Uani 1 1 d .
C12 C 0.00029(14) 0.24030(14) 0.34161(7) 0.0214(3) Uani 1 1 d .
C13 C -0.10664(15) 0.33374(15) 0.35795(8) 0.0266(3) Uani 1 1 d .
H13 H -0.0867 0.4142 0.3610 0.032 Uiso 1 1 calc R
C14 C -0.24194(15) 0.30865(16) 0.36968(9) 0.0297(3) Uani 1 1 d .
H14 H -0.3146 0.3722 0.3806 0.036 Uiso 1 1 calc R
C15 C -0.27145(15) 0.19124(16) 0.36558(9) 0.0294(3) Uani 1 1 d .
H15 H -0.3642 0.1743 0.3737 0.035 Uiso 1 1 calc R
C16 C -0.16540(15) 0.09839(15) 0.34955(9) 0.0292(3) Uani 1 1 d .
H16 H -0.1864 0.0180 0.3470 0.035 Uiso 1 1 calc R
C21 C 0.11431(15) 0.02494(14) 0.20704(9) 0.0278(3) Uani 1 1 d .
C22 C 0.23135(14) 0.05394(14) 0.15985(9) 0.0245(3) Uani 1 1 d .
C23 C 0.22516(18) 0.07912(17) 0.08168(10) 0.0358(4) Uani 1 1 d .
H23 H 0.3057 0.0955 0.0500 0.043 Uiso 1 1 calc R
C24 C 0.1015(2) 0.0803(2) 0.05001(12) 0.0477(5) Uani 1 1 d .
H24 H 0.0967 0.1009 -0.0033 0.057 Uiso 1 1 calc R
C25 C -0.01412(19) 0.0515(2) 0.09624(13) 0.0512(5) Uani 1 1 d .
H25 H -0.0984 0.0515 0.0748 0.061 Uiso 1 1 calc R
C26 C -0.00716(17) 0.02284(19) 0.17342(12) 0.0419(4) Uani 1 1 d .
H26 H -0.0867 0.0011 0.2047 0.050 Uiso 1 1 calc R
C31 C 0.21036(14) 0.36248(14) 0.38306(8) 0.0225(3) Uani 1 1 d .
H31 H 0.1483 0.4478 0.3647 0.027 Uiso 1 1 calc R
C32 C 0.35878(14) 0.39335(15) 0.36969(9) 0.0263(3) Uani 1 1 d .
H32A H 0.4253 0.3136 0.3912 0.032 Uiso 1 1 calc R
H32B H 0.3808 0.4234 0.3147 0.032 Uiso 1 1 calc R
C33 C 0.37371(16) 0.49857(16) 0.40658(10) 0.0321(3) Uani 1 1 d .
H33A H 0.4710 0.5144 0.3996 0.039 Uiso 1 1 calc R
H33B H 0.3136 0.5806 0.3816 0.039 Uiso 1 1 calc R
C34 C 0.33368(18) 0.45882(19) 0.49067(10) 0.0395(4) Uani 1 1 d .
H34A H 0.3363 0.5319 0.5120 0.047 Uiso 1 1 calc R
H34B H 0.4021 0.3841 0.5168 0.047 Uiso 1 1 calc R
C35 C 0.18888(18) 0.42151(19) 0.50489(10) 0.0389(4) Uani 1 1 d .
H35A H 0.1192 0.4993 0.4843 0.047 Uiso 1 1 calc R
H35B H 0.1690 0.3901 0.5600 0.047 Uiso 1 1 calc R
C36 C 0.17608(17) 0.31530(17) 0.46798(9) 0.0326(3) Uani 1 1 d .
H36A H 0.2409 0.2351 0.4908 0.039 Uiso 1 1 calc R
H36B H 0.0804 0.2950 0.4766 0.039 Uiso 1 1 calc R
C41 C 0.17171(14) 0.39492(13) 0.22729(7) 0.0210(3) Uani 1 1 d .
H41 H 0.2680 0.3903 0.2039 0.025 Uiso 1 1 calc R
C42 C 0.08254(18) 0.36336(14) 0.17338(8) 0.0297(3) Uani 1 1 d .
H42A H 0.1131 0.2721 0.1724 0.036 Uiso 1 1 calc R
H42B H -0.0156 0.3722 0.1923 0.036 Uiso 1 1 calc R
C43 C 0.0930(2) 0.45302(17) 0.09327(9) 0.0390(4) Uani 1 1 d .
H43A H 0.1897 0.4393 0.0727 0.047 Uiso 1 1 calc R
H43B H 0.0322 0.4312 0.0605 0.047 Uiso 1 1 calc R
C44 C 0.0501(2) 0.59519(16) 0.09237(9) 0.0387(4) Uani 1 1 d .
H44A H 0.0656 0.6515 0.0407 0.046 Uiso 1 1 calc R
H44B H -0.0502 0.6116 0.1063 0.046 Uiso 1 1 calc R
C45 C 0.13231(19) 0.62903(15) 0.14695(10) 0.0365(4) Uani 1 1 d .
H45A H 0.0968 0.7194 0.1483 0.044 Uiso 1 1 calc R
H45B H 0.2307 0.6247 0.1285 0.044 Uiso 1 1 calc R
C46 C 0.12409(16) 0.53775(14) 0.22724(8) 0.0276(3) Uani 1 1 d .
H46A H 0.0273 0.5488 0.2481 0.033 Uiso 1 1 calc R
H46B H 0.1837 0.5608 0.2600 0.033 Uiso 1 1 calc R
C51 C 0.46539(14) 0.19645(13) 0.14810(8) 0.0217(3) Uani 1 1 d .
H51 H 0.3869 0.2693 0.1310 0.026 Uiso 1 1 calc R
C52 C 0.55226(15) 0.24237(14) 0.19699(9) 0.0275(3) Uani 1 1 d .
H52A H 0.4955 0.2550 0.2422 0.033 Uiso 1 1 calc R
H52B H 0.6332 0.1742 0.2144 0.033 Uiso 1 1 calc R
C53 C 0.60318(19) 0.36899(17) 0.15406(12) 0.0422(4) Uani 1 1 d .
H53A H 0.5226 0.4395 0.1410 0.051 Uiso 1 1 calc R
H53B H 0.6623 0.3928 0.1867 0.051 Uiso 1 1 calc R
C54 C 0.6858(2) 0.35590(19) 0.08216(13) 0.0503(5) Uani 1 1 d .
H54A H 0.7116 0.4410 0.0535 0.060 Uiso 1 1 calc R
H54B H 0.7724 0.2931 0.0955 0.060 Uiso 1 1 calc R
C55 C 0.6020(2) 0.30995(19) 0.03318(11) 0.0484(5) Uani 1 1 d .
H55A H 0.6601 0.2973 -0.0116 0.058 Uiso 1 1 calc R
H55B H 0.5210 0.3777 0.0152 0.058 Uiso 1 1 calc R
C56 C 0.55113(18) 0.18262(16) 0.07600(9) 0.0327(3) Uani 1 1 d .
H56A H 0.6319 0.1125 0.0897 0.039 Uiso 1 1 calc R
H56B H 0.4934 0.1582 0.0429 0.039 Uiso 1 1 calc R
C61 C 0.49988(14) -0.08658(13) 0.18924(9) 0.0239(3) Uani 1 1 d .
H61 H 0.5094 -0.0689 0.1330 0.029 Uiso 1 1 calc R
C62 C 0.64673(15) -0.10747(14) 0.21757(10) 0.0301(3) Uani 1 1 d .
H62A H 0.6889 -0.0284 0.1942 0.036 Uiso 1 1 calc R
H62B H 0.6412 -0.1217 0.2730 0.036 Uiso 1 1 calc R
C63 C 0.73914(17) -0.22412(16) 0.19849(12) 0.0411(4) Uani 1 1 d .
H63A H 0.7518 -0.2068 0.1429 0.049 Uiso 1 1 calc R
H63B H 0.8316 -0.2372 0.2195 0.049 Uiso 1 1 calc R
C64 C 0.67398(19) -0.34678(16) 0.23119(14) 0.0476(5) Uani 1 1 d .
H64A H 0.7332 -0.4205 0.2167 0.057 Uiso 1 1 calc R
H64B H 0.6683 -0.3680 0.2870 0.057 Uiso 1 1 calc R
C65 C 0.52947(18) -0.32761(16) 0.20219(13) 0.0423(4) Uani 1 1 d .
H65A H 0.4878 -0.4070 0.2257 0.051 Uiso 1 1 calc R
H65B H 0.5365 -0.3145 0.1468 0.051 Uiso 1 1 calc R
C66 C 0.43478(16) -0.21079(14) 0.21987(10) 0.0318(3) Uani 1 1 d .
H66A H 0.4180 -0.2284 0.2752 0.038 Uiso 1 1 calc R
H66B H 0.3441 -0.1978 0.1969 0.038 Uiso 1 1 calc R

loop_
_atom_site_aniso_label
_atom_site_aniso_U_11
_atom_site_aniso_U_22
_atom_site_aniso_U_33
_atom_site_aniso_U_23
_atom_site_aniso_U_13
_atom_site_aniso_U_12
Ru 0.01703(6) 0.01920(6) 0.01882(6) -0.00183(4) -0.00093(4) 0.00066(4)
P1 0.01644(15) 0.01948(16) 0.01726(15) -0.00475(12) -0.00049(12) -0.00135(12)
P2 0.01501(15) 0.01740(15) 0.02268(16) -0.00621(13) 0.00008(12) -0.00256(12)
Si 0.01813(18) 0.01834(18) 0.0357(2) -0.00617(16) 0.00531(15) -0.00383(14)
C1 0.0357(9) 0.0234(8) 0.0841(15) -0.0030(9) 0.0139(9) -0.0084(7)
C2 0.0444(10) 0.0396(9) 0.0203(7) -0.0002(6) -0.0026(6) 0.0077(7)
C3 0.0491(10) 0.0315(8) 0.0256(8) 0.0059(6) -0.0036(7) 0.0060(7)
C4 0.0422(10) 0.0349(9) 0.0312(8) -0.0030(7) -0.0097(7) 0.0153(7)
C11 0.0197(6) 0.0252(7) 0.0245(7) -0.0057(5) 0.0027(5) -0.0023(5)
C12 0.0173(6) 0.0260(7) 0.0192(6) -0.0055(5) 0.0004(5) -0.0012(5)
C13 0.0234(7) 0.0283(7) 0.0290(7) -0.0115(6) 0.0001(5) -0.0009(6)
C14 0.0205(7) 0.0367(8) 0.0307(8) -0.0133(6) 0.0023(6) 0.0031(6)
C15 0.0172(6) 0.0395(8) 0.0308(7) -0.0107(6) 0.0035(5) -0.0043(6)
C16 0.0223(7) 0.0301(7) 0.0354(8) -0.0097(6) 0.0041(6) -0.0062(6)
C21 0.0194(7) 0.0242(7) 0.0457(9) -0.0196(6) -0.0012(6) -0.0025(5)
C22 0.0204(6) 0.0233(7) 0.0335(7) -0.0139(6) -0.0044(5) -0.0011(5)
C23 0.0335(8) 0.0435(9) 0.0354(8) -0.0194(7) -0.0064(7) -0.0028(7)
C24 0.0455(11) 0.0579(12) 0.0492(11) -0.0324(10) -0.0209(9) 0.0053(9)
C25 0.0286(9) 0.0671(13) 0.0764(14) -0.0510(12) -0.0198(9) 0.0049(8)
C26 0.0203(7) 0.0510(10) 0.0697(13) -0.0408(10) -0.0022(7) -0.0054(7)
C31 0.0205(6) 0.0270(7) 0.0214(6) -0.0098(5) -0.0011(5) -0.0025(5)
C32 0.0197(7) 0.0299(7) 0.0313(7) -0.0128(6) -0.0010(5) -0.0021(5)
C33 0.0233(7) 0.0343(8) 0.0440(9) -0.0189(7) -0.0063(6) -0.0022(6)
C34 0.0341(9) 0.0512(10) 0.0424(9) -0.0283(8) -0.0113(7) -0.0009(7)
C35 0.0366(9) 0.0563(11) 0.0308(8) -0.0252(8) 0.0003(7) -0.0051(8)
C36 0.0341(8) 0.0435(9) 0.0230(7) -0.0130(6) 0.0021(6) -0.0091(7)
C41 0.0217(6) 0.0194(6) 0.0190(6) -0.0038(5) 0.0004(5) 0.0005(5)
C42 0.0407(9) 0.0235(7) 0.0238(7) -0.0052(6) -0.0098(6) -0.0007(6)
C43 0.0558(11) 0.0335(8) 0.0223(7) -0.0046(6) -0.0101(7) 0.0057(8)
C44 0.0465(10) 0.0305(8) 0.0275(8) 0.0027(6) -0.0047(7) 0.0074(7)
C45 0.0460(10) 0.0218(7) 0.0341(8) 0.0002(6) 0.0005(7) -0.0005(7)
C46 0.0337(8) 0.0202(7) 0.0264(7) -0.0057(5) -0.0010(6) 0.0003(6)
C51 0.0219(6) 0.0189(6) 0.0237(6) -0.0058(5) 0.0027(5) -0.0037(5)
C52 0.0239(7) 0.0262(7) 0.0361(8) -0.0134(6) 0.0021(6) -0.0072(6)
C53 0.0392(9) 0.0277(8) 0.0647(12) -0.0184(8) 0.0096(8) -0.0153(7)
C54 0.0469(11) 0.0335(9) 0.0676(13) -0.0088(9) 0.0216(10) -0.0207(8)
C55 0.0559(12) 0.0413(10) 0.0393(10) -0.0007(8) 0.0201(9) -0.0144(9)
C56 0.0367(8) 0.0335(8) 0.0282(8) -0.0100(6) 0.0114(6) -0.0105(7)
C61 0.0198(6) 0.0189(6) 0.0343(7) -0.0104(6) 0.0033(5) -0.0037(5)
C62 0.0183(7) 0.0220(7) 0.0506(9) -0.0128(6) 0.0009(6) -0.0015(5)
C63 0.0230(8) 0.0268(8) 0.0726(13) -0.0180(8) 0.0069(8) 0.0009(6)
C64 0.0346(9) 0.0214(8) 0.0825(15) -0.0140(9) 0.0052(9) 0.0020(7)
C65 0.0371(9) 0.0211(7) 0.0716(13) -0.0196(8) 0.0084(8) -0.0069(7)
C66 0.0239(7) 0.0213(7) 0.0521(10) -0.0135(7) 0.0051(7) -0.0064(6)

loop_
_atom_type_symbol
_atom_type_description
_atom_type_scat_dispersion_real
_atom_type_scat_dispersion_imag
_atom_type_scat_source
C C 0.0033 0.0016 'International Tables Vol C Tables 4.2.6.8 and 6.1.1.4'
H H 0.0000 0.0000 'International Tables Vol C Tables 4.2.6.8 and 6.1.1.4'
Si Si 0.0817 0.0704 'International Tables Vol C Tables 4.2.6.8 and 6.1.1.4'
P P 0.1023 0.0942 'International Tables Vol C Tables 4.2.6.8 and 6.1.1.4'
Ru Ru -1.2594 0.8363 'International Tables Vol C Tables 4.2.6.8 and 6.1.1.4'

loop_
_geom_angle_atom_site_label_1
_geom_angle_atom_site_label_2
_geom_angle_atom_site_label_3
_geom_angle
C3 Ru C2 37.48(7)
C3 Ru C4 37.56(7)
C2 Ru C4 67.00(6)
C3 Ru Si 92.56(6)
C2 Ru Si 102.75(5)
C4 Ru Si 111.14(6)
C3 Ru P2 129.19(5)
C2 Ru P2 164.42(5)
C4 Ru P2 97.48(5)
Si Ru P2 83.690(14)
C3 Ru P1 125.28(5)
C2 Ru P1 90.62(5)
C4 Ru P1 155.70(5)
Si Ru P1 82.029(13)
P2 Ru P1 104.411(12)
C12 P1 C31 103.89(6)
C12 P1 C41 102.21(6)
C31 P1 C41 98.82(6)
C12 P1 Ru 110.31(5)
C31 P1 Ru 117.98(5)
C41 P1 Ru 121.22(4)
C22 P2 C61 98.59(6)
C22 P2 C51 105.50(7)
C61 P2 C51 102.59(6)
C22 P2 Ru 111.58(5)
C61 P2 Ru 120.70(5)
C51 P2 Ru 115.63(4)
C1 Si C21 104.89(9)
C1 Si C11 105.45(8)
C21 Si C11 105.18(6)
C1 Si Ru 121.45(7)
C21 Si Ru 109.45(5)
C11 Si Ru 109.23(5)
C3 C2 Ru 70.15(9)
C2 C3 C4 119.55(18)
C2 C3 Ru 72.37(9)
C4 C3 Ru 72.53(9)
C3 C4 Ru 69.91(9)
C12 C11 C16 118.32(13)
C12 C11 Si 116.57(10)
C16 C11 Si 125.10(11)
C13 C12 C11 120.57(13)
C13 C12 P1 124.48(11)
C11 C12 P1 114.89(10)
C14 C13 C12 119.85(14)
C15 C14 C13 120.26(14)
C14 C15 C16 119.93(14)
C15 C16 C11 121.07(14)
C26 C21 C22 118.08(16)
C26 C21 Si 123.80(13)
C22 C21 Si 117.94(11)
C23 C22 C21 120.10(14)
C23 C22 P2 125.29(12)
C21 C22 P2 114.61(11)
C24 C23 C22 120.28(17)
C25 C24 C23 119.85(18)
C26 C25 C24 119.96(16)
C25 C26 C21 121.67(17)
C36 C31 C32 109.79(12)
C36 C31 P1 119.44(11)
C32 C31 P1 109.79(9)
C33 C32 C31 110.35(12)
C34 C33 C32 111.24(14)
C33 C34 C35 111.46(13)
C34 C35 C36 111.48(14)
C31 C36 C35 109.35(14)
C42 C41 C46 108.51(11)
C42 C41 P1 110.29(10)
C46 C41 P1 119.22(10)
C43 C42 C41 111.83(13)
C44 C43 C42 111.05(14)
C45 C44 C43 110.96(14)
C44 C45 C46 112.61(14)
C45 C46 C41 110.91(12)
C52 C51 C56 109.33(12)
C52 C51 P2 108.86(10)
C56 C51 P2 119.93(10)
C53 C52 C51 112.10(14)
C54 C53 C52 111.07(14)
C55 C54 C53 110.95(15)
C54 C55 C56 112.00(16)
C55 C56 C51 110.87(14)
C62 C61 C66 110.86(12)
C62 C61 P2 113.21(10)
C66 C61 P2 111.56(10)
C63 C62 C61 111.64(13)
C64 C63 C62 110.54(14)
C65 C64 C63 110.64(15)
C64 C65 C66 111.91(15)
C65 C66 C61 111.21(13)

loop_
_geom_bond_atom_site_label_1
_geom_bond_atom_site_label_2
_geom_bond_distance
Ru C3 2.1731(15)
Ru C2 2.2018(16)
Ru C4 2.2072(15)
Ru Si 2.2727(4)
Ru P2 2.3151(4)
Ru P1 2.3366(3)
P1 C12 1.8358(14)
P1 C31 1.8633(14)
P1 C41 1.8949(14)
P2 C22 1.8394(14)
P2 C61 1.8658(14)
P2 C51 1.8715(14)
Si C1 1.8922(17)
Si C21 1.9031(17)
Si C11 1.9034(14)
C2 C3 1.406(3)
C3 C4 1.411(3)
C11 C12 1.401(2)
C11 C16 1.401(2)
C12 C13 1.3991(19)
C13 C14 1.387(2)
C14 C15 1.385(2)
C15 C16 1.388(2)
C21 C26 1.401(2)
C21 C22 1.401(2)
C22 C23 1.397(2)
C23 C24 1.392(2)
C24 C25 1.381(3)
C25 C26 1.376(3)
C31 C36 1.531(2)
C31 C32 1.5341(19)
C32 C33 1.528(2)
C33 C34 1.523(2)
C34 C35 1.526(2)
C35 C36 1.532(2)
C41 C42 1.533(2)
C41 C46 1.5407(19)
C42 C43 1.527(2)
C43 C44 1.525(2)
C44 C45 1.511(3)
C45 C46 1.534(2)
C51 C52 1.535(2)
C51 C56 1.540(2)
C52 C53 1.524(2)
C53 C54 1.521(3)
C54 C55 1.516(3)
C55 C56 1.530(2)
C61 C62 1.534(2)
C61 C66 1.5363(19)
C62 C63 1.530(2)
C63 C64 1.526(2)
C64 C65 1.519(3)
C65 C66 1.531(2)

loop_
_geom_torsion_atom_site_label_1
_geom_torsion_atom_site_label_2
_geom_torsion_atom_site_label_3
_geom_torsion_atom_site_label_4
_geom_torsion
C3 Ru P1 C12 -64.38(8)
C2 Ru P1 C12 -79.68(7)
C4 Ru P1 C12 -101.96(14)
Si Ru P1 C12 23.11(5)
P2 Ru P1 C12 104.45(5)
C3 Ru P1 C31 54.73(9)
C2 Ru P1 C31 39.43(7)
C4 Ru P1 C31 17.15(14)
Si Ru P1 C31 142.22(5)
P2 Ru P1 C31 -136.44(5)
C3 Ru P1 C41 176.41(8)
C2 Ru P1 C41 161.11(7)
C4 Ru P1 C41 138.83(14)
Si Ru P1 C41 -96.10(5)
P2 Ru P1 C41 -14.76(5)
C3 Ru P2 C22 103.19(9)
C2 Ru P2 C22 130.5(2)
C4 Ru P2 C22 125.60(7)
Si Ru P2 C22 15.03(5)
P1 Ru P2 C22 -65.04(5)
C3 Ru P2 C61 -11.76(9)
C2 Ru P2 C61 15.6(2)
C4 Ru P2 C61 10.65(8)
Si Ru P2 C61 -99.92(5)
P1 Ru P2 C61 -179.99(5)
C3 Ru P2 C51 -136.24(9)
C2 Ru P2 C51 -108.9(2)
C4 Ru P2 C51 -113.83(7)
Si Ru P2 C51 135.60(5)
P1 Ru P2 C51 55.53(5)
C3 Ru Si C1 -19.52(10)
C2 Ru Si C1 -55.97(10)
C4 Ru Si C1 14.03(10)
P2 Ru Si C1 109.64(9)
P1 Ru Si C1 -144.80(9)
C3 Ru Si C21 -141.89(7)
C2 Ru Si C21 -178.34(7)
C4 Ru Si C21 -108.34(7)
P2 Ru Si C21 -12.74(5)
P1 Ru Si C21 92.83(5)
C3 Ru Si C11 103.45(7)
C2 Ru Si C11 67.00(7)
C4 Ru Si C11 137.00(7)
P2 Ru Si C11 -127.39(5)
P1 Ru Si C11 -21.83(5)
C4 Ru C2 C3 -30.49(12)
Si Ru C2 C3 77.30(11)
P2 Ru C2 C3 -35.8(3)
P1 Ru C2 C3 159.26(11)
Ru C2 C3 C4 57.16(14)
C4 Ru C3 C2 129.98(18)
Si Ru C3 C2 -107.75(11)
P2 Ru C3 C2 168.31(9)
P1 Ru C3 C2 -25.70(14)
C2 Ru C3 C4 -129.98(18)
Si Ru C3 C4 122.27(11)
P2 Ru C3 C4 38.32(14)
P1 Ru C3 C4 -155.69(10)
C2 C3 C4 Ru -57.08(14)
C2 Ru C4 C3 30.43(12)
Si Ru C4 C3 -64.91(12)
P2 Ru C4 C3 -151.01(11)
P1 Ru C4 C3 54.7(2)
C1 Si C11 C12 150.00(13)
C21 Si C11 C12 -99.44(11)
Ru Si C11 C12 17.95(12)
C1 Si C11 C16 -31.31(16)
C21 Si C11 C16 79.25(14)
Ru Si C11 C16 -163.36(12)
C16 C11 C12 C13 -0.2(2)
Si C11 C12 C13 178.56(11)
C16 C11 C12 P1 -177.63(11)
Si C11 C12 P1 1.16(14)
C31 P1 C12 C13 35.96(14)
C41 P1 C12 C13 -66.47(13)
Ru P1 C12 C13 163.32(11)
C31 P1 C12 C11 -146.75(11)
C41 P1 C12 C11 110.82(11)
Ru P1 C12 C11 -19.39(11)
C11 C12 C13 C14 -0.1(2)
P1 C12 C13 C14 177.05(11)
C12 C13 C14 C15 0.3(2)
C13 C14 C15 C16 -0.1(2)
C14 C15 C16 C11 -0.2(2)
C12 C11 C16 C15 0.4(2)
Si C11 C16 C15 -178.30(12)
C1 Si C21 C26 61.75(15)
C11 Si C21 C26 -49.22(15)
Ru Si C21 C26 -166.46(13)
C1 Si C21 C22 -123.30(12)
C11 Si C21 C22 125.73(12)
Ru Si C21 C22 8.50(12)
C26 C21 C22 C23 -0.3(2)
Si C21 C22 C23 -175.55(12)
C26 C21 C22 P2 179.02(12)
Si C21 C22 P2 3.78(15)
C61 P2 C22 C23 -67.17(14)
C51 P2 C22 C23 38.54(15)
Ru P2 C22 C23 164.87(12)
C61 P2 C22 C21 113.54(11)
C51 P2 C22 C21 -140.75(11)
Ru P2 C22 C21 -14.42(12)
C21 C22 C23 C24 2.4(2)
P2 C22 C23 C24 -176.88(14)
C22 C23 C24 C25 -2.5(3)
C23 C24 C25 C26 0.6(3)
C24 C25 C26 C21 1.5(3)
C22 C21 C26 C25 -1.7(2)
Si C21 C26 C25 173.29(14)
C12 P1 C31 C36 53.70(13)
C41 P1 C31 C36 158.70(12)
Ru P1 C31 C36 -68.73(12)
C12 P1 C31 C32 -178.26(10)
C41 P1 C31 C32 -73.25(11)
Ru P1 C31 C32 59.32(11)
C36 C31 C32 C33 -59.50(16)
P1 C31 C32 C33 167.29(11)
C31 C32 C33 C34 56.38(17)
C32 C33 C34 C35 -53.97(19)
C33 C34 C35 C36 54.9(2)
C32 C31 C36 C35 59.68(17)
P1 C31 C36 C35 -172.27(11)
C34 C35 C36 C31 -57.60(19)
C12 P1 C41 C42 -46.27(11)
C31 P1 C41 C42 -152.66(10)
Ru P1 C41 C42 76.85(10)
C12 P1 C41 C46 80.22(12)
C31 P1 C41 C46 -26.17(12)
Ru P1 C41 C46 -156.66(9)
C46 C41 C42 C43 58.15(16)
P1 C41 C42 C43 -169.57(11)
C41 C42 C43 C44 -57.59(19)
C42 C43 C44 C45 54.2(2)
C43 C44 C45 C46 -54.0(2)
C44 C45 C46 C41 55.97(18)
C42 C41 C46 C45 -56.53(17)
P1 C41 C46 C45 176.15(11)
C22 P2 C51 C52 156.58(9)
C61 P2 C51 C52 -100.66(10)
Ru P2 C51 C52 32.77(11)
C22 P2 C51 C56 -76.53(13)
C61 P2 C51 C56 26.23(13)
Ru P2 C51 C56 159.66(10)
C56 C51 C52 C53 56.33(16)
P2 C51 C52 C53 -170.94(11)
C51 C52 C53 C54 -56.4(2)
C52 C53 C54 C55 55.0(2)
C53 C54 C55 C56 -55.6(2)
C54 C55 C56 C51 56.5(2)
C52 C51 C56 C55 -55.72(18)
P2 C51 C56 C55 177.61(13)
C22 P2 C61 C62 175.08(11)
C51 P2 C61 C62 66.97(12)
Ru P2 C61 C62 -63.43(12)
C22 P2 C61 C66 -59.03(12)
C51 P2 C61 C66 -167.14(11)
Ru P2 C61 C66 62.46(12)
C66 C61 C62 C63 54.94(18)
P2 C61 C62 C63 -178.80(12)
C61 C62 C63 C64 -56.8(2)
C62 C63 C64 C65 57.1(2)
C63 C64 C65 C66 -56.7(2)
C64 C65 C66 C61 55.0(2)
C62 C61 C66 C65 -53.53(19)
P2 C61 C66 C65 179.29(13)
